data_7116033
loop_
_publ_author_name
'Amineh Aghabali'
'Marilyn M. Olmstead'
'Alan L. Balch'

_publ_section_title
;
 Zipping up fullerenes into polymers using rhodium(II) acetate dimer and
 N(CH2CH2)2NC60 as building blocks
;
_journal_name_full Chem.Commun.
_journal_page_first 15152
_journal_paper_doi 10.1039/C4cc06995A
_journal_volume 50
_journal_year 2014
_chemical_formula_moiety 'C72 H20 N2 O8 Rh2, (C70) (C S2)'
_chemical_formula_sum 'C143 H20 N2 O8 Rh2 S2'
_chemical_formula_weight 2163.55
_chemical_name_common {(C72
_chemical_name_systematic (3)
_space_group_crystal_system orthorhombic
_space_group_IT_number 51
_space_group_name_Hall '-P 2a 2a'
_space_group_name_H-M_alt 'P m m a'
_symmetry_space_group_name_Hall '-P 2a 2a'
_symmetry_space_group_name_H-M 'P m m a'
_atom_sites_solution_hydrogens geom
_audit_creation_method SHELXL-2014/7
_cell_angle_alpha 90
_cell_angle_beta 90
_cell_angle_gamma 90
_cell_formula_units_Z 2
_cell_length_a 19.6991(18)
_cell_length_b 15.8057(15)
_cell_length_c 12.8041(12)
_cell_measurement_reflns_used 5567
_cell_measurement_temperature 90(2)
_cell_measurement_theta_max 24.0
_cell_measurement_theta_min 2.3
_cell_volume 3986.7(6)
_computing_cell_refinement 'SAINT (Bruker, 2014)'
_computing_data_collection 'Apex2 (Bruker, 2014)'
_computing_data_reduction 'SAINT (Bruker, 2014)'
_computing_publication_material 'SHELXL-2014/7 (Sheldrick, 2014)'
_computing_structure_refinement 'SHELXL-2014/7 (Sheldrick, 2014)'
_computing_structure_solution 'XT (Sheldrick, 2013)'
_diffrn_ambient_temperature 90(2)
_diffrn_detector_area_resol_mean 8.3
_diffrn_measured_fraction_theta_full 0.996
_diffrn_measured_fraction_theta_max 0.996
_diffrn_measurement_device_type 'Bruker Apex II'
_diffrn_measurement_method \w
_diffrn_radiation_type MoK\a
_diffrn_radiation_wavelength 0.71073
_diffrn_reflns_av_R_equivalents 0.0812
_diffrn_reflns_av_unetI/netI 0.0350
_diffrn_reflns_Laue_measured_fraction_full 0.996
_diffrn_reflns_Laue_measured_fraction_max 0.996
_diffrn_reflns_limit_h_max 24
_diffrn_reflns_limit_h_min -24
_diffrn_reflns_limit_k_max 19
_diffrn_reflns_limit_k_min -19
_diffrn_reflns_limit_l_max 15
_diffrn_reflns_limit_l_min -15
_diffrn_reflns_number 44223
_diffrn_reflns_point_group_measured_fraction_full 0.996
_diffrn_reflns_point_group_measured_fraction_max 0.996
_diffrn_reflns_theta_full 25.242
_diffrn_reflns_theta_max 26.032
_diffrn_reflns_theta_min 2.293
_diffrn_source 'fine-focus sealed tube'
_exptl_absorpt_coefficient_mu 0.552
_exptl_absorpt_correction_T_max 0.745
_exptl_absorpt_correction_T_min 0.674
_exptl_absorpt_correction_type multi-scan
_exptl_absorpt_process_details 'SADABS (Sheldrick, 2013)'
_exptl_crystal_colour black
_exptl_crystal_density_diffrn 1.802
_exptl_crystal_description block
_exptl_crystal_F_000 2156
_exptl_crystal_size_max 0.340
_exptl_crystal_size_mid 0.200
_exptl_crystal_size_min 0.190
_refine_diff_density_max 3.457
_refine_diff_density_min -1.665
_refine_diff_density_rms 0.275
_refine_ls_extinction_method none
_refine_ls_goodness_of_fit_ref 1.583
_refine_ls_hydrogen_treatment constr
_refine_ls_matrix_type full
_refine_ls_number_parameters 298
_refine_ls_number_reflns 4195
_refine_ls_number_restraints 113
_refine_ls_restrained_S_all 1.607
_refine_ls_R_factor_all 0.1269
_refine_ls_R_factor_gt 0.1133
_refine_ls_shift/su_max 0.000
_refine_ls_shift/su_mean 0.000
_refine_ls_structure_factor_coef Fsqd
_refine_ls_weighting_details 'w=1/[\s^2^(Fo^2^)+(0.2000P)^2^] where P=(Fo^2^+2Fc^2^)/3'
_refine_ls_weighting_scheme calc
_refine_ls_wR_factor_gt 0.3356
_refine_ls_wR_factor_ref 0.3567
_reflns_Friedel_coverage 0.000
_reflns_number_gt 3431
_reflns_number_total 4195
_reflns_threshold_expression 'I > 2\s(I)'
_cod_data_source_file c4cc06995a2.cif
_cod_data_source_block (3)
_cod_database_code 7116033
_shelx_shelxl_version_number 2014/7
_shelx_space_group_comment
;
The symmetry employed for this shelxl refinement is uniquely defined
by the following loop, which should always be used as a source of
symmetry information in preference to the above space-group names.
They are only intended as comments.
;
_shelx_estimated_absorpt_t_min 0.835
_shelx_estimated_absorpt_t_max 0.902

loop_
_space_group_symop_operation_xyz
'x, y, z'
'-x+1/2, -y, z'
'-x, y, -z'
'x+1/2, -y, -z'
'-x, -y, -z'
'x-1/2, y, -z'
'x, -y, z'
'-x-1/2, y, z'

loop_
_atom_site_label
_atom_site_type_symbol
_atom_site_fract_x
_atom_site_fract_y
_atom_site_fract_z
_atom_site_U_iso_or_equiv
_atom_site_adp_type
_atom_site_occupancy
_atom_site_site_symmetry_order
_atom_site_calc_flag
_atom_site_refinement_flags_posn
_atom_site_refinement_flags_adp
_atom_site_refinement_flags_occupancy
_atom_site_disorder_assembly
_atom_site_disorder_group
Rh1 Rh 0.93991(3) 1.0000 0.51889(6) 0.0189(4) Uani 1 2 d S T P . .
O1 O 0.9586(2) 1.0943(3) 0.6219(4) 0.0229(10) Uani 1 1 d . . . . .
O2 O 1.0715(2) 1.0926(3) 0.5911(4) 0.0261(11) Uani 1 1 d . . . . .
N1 N 0.8170(4) 1.0000 0.5595(6) 0.0163(16) Uani 1 2 d S T P . .
C1 C 0.7890(4) 1.0766(4) 0.5061(5) 0.0184(13) Uani 1 1 d . . . . .
H1A H 0.8056 1.0782 0.4332 0.022 Uiso 1 1 calc R U . . .
H1B H 0.8056 1.1280 0.5420 0.022 Uiso 1 1 calc R U . . .
C2 C 0.7916(4) 1.0000 0.6701(7) 0.0180(19) Uani 1 2 d S T P . .
C3 C 0.8224(3) 1.0737(5) 0.7302(5) 0.0236(15) Uani 1 1 d . . . . .
C4 C 0.8800(3) 1.0463(5) 0.7898(5) 0.0295(17) Uani 1 1 d . . . . .
C5 C 0.9035(3) 1.0902(6) 0.8770(6) 0.0338(19) Uani 1 1 d . . . . .
C6 C 0.9254(4) 1.0432(7) 0.9691(6) 0.040(2) Uani 1 1 d . . . . .
C7 C 0.9040(4) 1.0896(7) 1.0608(7) 0.044(2) Uani 1 1 d . . . . .
C8 C 0.8821(4) 1.0447(6) 1.1487(6) 0.041(2) Uani 1 1 d . . . . .
C9 C 0.8218(4) 1.0734(7) 1.2049(6) 0.043(2) Uani 1 1 d . . . . .
C10 C 0.7852(5) 1.0000 1.2379(8) 0.039(3) Uani 1 2 d S TU P . .
C11 C 0.7874(4) 1.1453(7) 1.1708(6) 0.046(2) Uani 1 1 d . . . . .
C12 C 0.8087(4) 1.1931(7) 1.0791(6) 0.045(2) Uani 1 1 d . . . . .
C13 C 0.8675(5) 1.1647(8) 1.0256(6) 0.049(3) Uani 1 1 d . . . . .
C14 C 0.8671(4) 1.1640(6) 0.9122(6) 0.040(2) Uani 1 1 d . . . . .
C15 C 0.8092(4) 1.1898(5) 0.8564(6) 0.0352(19) Uani 1 1 d . . . . .
C16 C 0.7876(4) 1.1431(5) 0.7658(5) 0.0280(16) Uani 1 1 d . . . . .
C17 C 0.7500 1.2181(7) 0.9133(9) 0.037(3) Uani 1 2 d S T P . .
C18 C 0.7500 1.2187(9) 1.0233(9) 0.043(3) Uani 1 2 d S T P . .
C19 C 1.0262(4) 1.1970(5) 0.7058(6) 0.0319(17) Uani 1 1 d . . . . .
H19A H 1.0743 1.2120 0.7123 0.048 Uiso 1 1 calc R U . . .
H19B H 1.0079 1.1827 0.7748 0.048 Uiso 1 1 calc R U . . .
H19C H 1.0011 1.2451 0.6769 0.048 Uiso 1 1 calc R U . . .
C20 C 1.0191(4) 1.1226(5) 0.6347(6) 0.0257(15) Uani 1 1 d . . . . .
C1B C 0.3104(9) 0.5310(11) 0.8234(6) 0.138(8) Uiso 0.25 1 d G U P A -1
C2B C 0.3002(10) 0.4329(10) 0.8210(7) 0.148(8) Uiso 0.25 1 d G U P A -1
C3B C 0.2276(10) 0.4194(10) 0.8221(6) 0.147(8) Uiso 0.25 1 d G U P A -1
C4B C 0.1947(9) 0.5009(10) 0.8244(6) 0.133(8) Uiso 0.25 1 d G U P A -1
C5B C 0.2529(9) 0.5665(10) 0.8266(5) 0.129(7) Uiso 0.25 1 d G U P A -1
C6B C 0.3636(8) 0.5557(11) 0.7624(8) 0.135(8) Uiso 0.25 1 d G U P A -1
C7B C 0.3402(10) 0.3803(10) 0.7610(9) 0.151(9) Uiso 0.25 1 d G U P A -1
C8B C 0.1993(10) 0.3539(9) 0.7653(9) 0.144(8) Uiso 0.25 1 d G U P A -1
C9B C 0.1353(8) 0.5138(10) 0.7693(7) 0.121(8) Uiso 0.25 1 d G U P A -1
C10B C 0.2478(8) 0.6407(9) 0.7706(7) 0.101(7) Uiso 0.25 1 d G U P A -1
C11B C 0.4063(7) 0.5009(11) 0.6996(10) 0.142(8) Uiso 0.25 1 d G U P A -1
C12B C 0.3948(9) 0.4156(11) 0.6991(10) 0.149(8) Uiso 0.25 1 d G U P A -1
C13B C 0.3108(11) 0.3123(9) 0.7007(10) 0.150(9) Uiso 0.25 1 d G U P A -1
C14B C 0.2423(11) 0.2997(8) 0.7026(10) 0.151(8) Uiso 0.25 1 d G U P A -1
C15B C 0.1371(10) 0.3682(9) 0.7065(10) 0.136(8) Uiso 0.25 1 d G U P A -1
C16B C 0.1061(8) 0.4453(10) 0.7082(9) 0.121(8) Uiso 0.25 1 d G U P A -1
C17B C 0.1260(7) 0.5907(10) 0.7090(8) 0.097(7) Uiso 0.25 1 d G U P A -1
C18B C 0.1759(7) 0.6512(9) 0.7081(7) 0.076(7) Uiso 0.25 1 d G U P A -1
C19B C 0.2927(7) 0.6728(9) 0.7047(8) 0.084(7) Uiso 0.25 1 d G U P A -1
C20B C 0.3537(7) 0.6325(10) 0.7025(9) 0.106(8) Uiso 0.25 1 d G U P A -1
C21B C 0.4227(6) 0.5440(11) 0.6035(11) 0.129(8) Uiso 0.25 1 d G U P A -1
C22B C 0.3997(9) 0.3693(11) 0.6025(11) 0.149(9) Uiso 0.25 1 d G U P A -1
C23B C 0.3484(11) 0.3058(9) 0.6035(11) 0.154(9) Uiso 0.25 1 d G U P A -1
C24B C 0.2059(11) 0.2787(8) 0.6075(11) 0.150(9) Uiso 0.25 1 d G U P A -1
C25B C 0.1418(10) 0.3207(9) 0.6098(11) 0.141(8) Uiso 0.25 1 d G U P A -1
C26B C 0.0778(7) 0.4807(10) 0.6132(10) 0.105(8) Uiso 0.25 1 d G U P A -1
C27B C 0.0903(6) 0.5694(10) 0.6137(9) 0.094(7) Uiso 0.25 1 d G U P A -1
C28B C 0.1937(7) 0.6940(8) 0.6117(8) 0.057(6) Uiso 0.25 1 d G U P A -1
C29B C 0.2652(7) 0.7069(8) 0.6097(8) 0.056(6) Uiso 0.25 1 d G U P A -1
C30B C 0.3906(6) 0.6244(10) 0.6052(10) 0.102(8) Uiso 0.25 1 d G U P A -1
C31B C 0.4332(7) 0.4995(12) 0.5091(11) 0.145(8) Uiso 0.25 1 d G U P A -1
C32B C 0.4206(8) 0.4083(11) 0.5086(11) 0.157(9) Uiso 0.25 1 d G U P A -1
C33B C 0.3161(11) 0.2796(9) 0.5106(11) 0.163(9) Uiso 0.25 1 d G U P A -1
C34B C 0.2419(11) 0.2663(8) 0.5127(11) 0.159(9) Uiso 0.25 1 d G U P A -1
C35B C 0.1110(9) 0.3508(9) 0.5174(11) 0.135(8) Uiso 0.25 1 d G U P A -1
C36B C 0.0786(8) 0.4341(10) 0.5191(10) 0.121(8) Uiso 0.25 1 d G U P A -1
C37B C 0.1027(6) 0.6149(9) 0.5200(9) 0.081(7) Uiso 0.25 1 d G U P A -1
C38B C 0.1564(6) 0.6793(8) 0.5189(8) 0.064(7) Uiso 0.25 1 d G U P A -1
C39B C 0.3019(6) 0.7055(8) 0.5148(9) 0.070(7) Uiso 0.25 1 d G U P A -1
C40B C 0.3681(6) 0.6626(10) 0.5124(10) 0.091(7) Uiso 0.25 1 d G U P A -1
C41B C 0.4224(7) 0.5445(12) 0.4158(11) 0.144(8) Uiso 0.25 1 d G U P A -1
C42B C 0.3980(10) 0.3697(11) 0.4150(11) 0.172(9) Uiso 0.25 1 d G U P A -1
C43B C 0.3532(11) 0.3086(10) 0.4184(11) 0.177(9) Uiso 0.25 1 d G U P A -1
C44B C 0.2044(12) 0.2803(8) 0.4202(11) 0.167(9) Uiso 0.25 1 d G U P A -1
C45B C 0.1403(11) 0.3221(9) 0.4226(11) 0.157(9) Uiso 0.25 1 d G U P A -1
C46B C 0.0759(7) 0.4874(10) 0.4264(10) 0.116(8) Uiso 0.25 1 d G U P A -1
C47B C 0.0891(6) 0.5714(10) 0.4263(9) 0.098(8) Uiso 0.25 1 d G U P A -1
C48B C 0.1917(7) 0.6955(8) 0.4242(8) 0.074(7) Uiso 0.25 1 d G U P A -1
C49B C 0.2635(7) 0.7082(8) 0.4221(8) 0.073(7) Uiso 0.25 1 d G U P A -1
C50B C 0.3905(6) 0.6253(11) 0.4175(10) 0.123(8) Uiso 0.25 1 d G U P A -1
C51B C 0.4031(8) 0.5024(12) 0.3197(10) 0.166(9) Uiso 0.25 1 d G U P A -1
C52B C 0.3907(9) 0.4173(12) 0.3193(10) 0.176(9) Uiso 0.25 1 d G U P A -1
C53B C 0.3064(11) 0.3154(10) 0.3211(10) 0.183(9) Uiso 0.25 1 d G U P A -1
C54B C 0.2377(12) 0.3033(9) 0.3232(10) 0.178(9) Uiso 0.25 1 d G U P A -1
C55B C 0.1339(10) 0.3708(10) 0.3273(10) 0.158(9) Uiso 0.25 1 d G U P A -1
C56B C 0.1030(9) 0.4486(11) 0.3290(9) 0.137(8) Uiso 0.25 1 d G U P A -1
C57B C 0.1228(7) 0.5940(10) 0.3297(8) 0.110(8) Uiso 0.25 1 d G U P A -1
C58B C 0.1722(7) 0.6540(9) 0.3287(7) 0.097(7) Uiso 0.25 1 d G U P A -1
C59B C 0.2923(7) 0.6757(10) 0.3257(8) 0.109(8) Uiso 0.25 1 d G U P A -1
C60B C 0.3516(7) 0.6347(11) 0.3226(9) 0.130(8) Uiso 0.25 1 d G U P A -1
C61B C 0.3591(8) 0.5587(12) 0.2606(8) 0.156(8) Uiso 0.25 1 d G U P A -1
C62B C 0.3339(11) 0.3840(11) 0.2594(9) 0.184(9) Uiso 0.25 1 d G U P A -1
C63B C 0.1937(11) 0.3588(10) 0.2635(8) 0.173(9) Uiso 0.25 1 d G U P A -1
C64B C 0.1302(9) 0.5180(11) 0.2673(8) 0.132(8) Uiso 0.25 1 d G U P A -1
C65B C 0.2327(8) 0.6427(10) 0.2655(7) 0.116(8) Uiso 0.25 1 d G U P A -1
C66B C 0.3048(10) 0.5275(12) 0.2046(6) 0.168(8) Uiso 0.25 1 d G U P A -1
C67B C 0.2919(11) 0.4373(12) 0.2034(7) 0.183(9) Uiso 0.25 1 d G U P A -1
C68B C 0.2191(11) 0.4250(11) 0.2051(6) 0.179(8) Uiso 0.25 1 d G U P A -1
C69B C 0.1877(10) 0.5072(11) 0.2074(6) 0.157(8) Uiso 0.25 1 d G U P A -1
C70B C 0.2406(9) 0.5704(11) 0.2071(5) 0.155(8) Uiso 0.25 1 d G U P A -1
S1 S 0.3657(8) 0.3961(9) 0.0147(10) 0.078(4) Uani 0.25 1 d D . P B -1
S2 S 0.4971(7) 0.3757(12) 0.1289(10) 0.091(5) Uani 0.25 1 d D . P B -1
C1S C 0.4345(18) 0.375(4) 0.062(4) 0.083(16) Uiso 0.25 1 d D . P B -1

loop_
_atom_site_aniso_label
_atom_site_aniso_U_11
_atom_site_aniso_U_22
_atom_site_aniso_U_33
_atom_site_aniso_U_23
_atom_site_aniso_U_13
_atom_site_aniso_U_12
Rh1 0.0116(5) 0.0331(6) 0.0119(6) 0.000 0.0011(2) 0.000
O1 0.014(2) 0.036(3) 0.019(3) -0.002(2) 0.0025(19) -0.001(2)
O2 0.018(2) 0.041(3) 0.019(3) -0.005(2) 0.002(2) -0.001(2)
N1 0.015(4) 0.032(4) 0.002(3) 0.000 -0.002(3) 0.000
C1 0.017(3) 0.026(3) 0.012(3) 0.002(3) 0.002(2) 0.002(3)
C2 0.011(4) 0.033(5) 0.010(4) 0.000 0.004(3) 0.000
C3 0.014(3) 0.043(4) 0.014(3) 0.003(3) -0.002(3) -0.009(3)
C4 0.011(3) 0.064(5) 0.013(3) 0.001(3) 0.003(3) -0.003(3)
C5 0.014(3) 0.071(6) 0.017(4) 0.002(4) 0.000(3) -0.013(3)
C6 0.010(3) 0.098(7) 0.012(4) -0.002(4) -0.003(3) -0.006(4)
C7 0.021(4) 0.091(7) 0.020(4) -0.012(4) -0.005(3) -0.012(4)
C8 0.017(3) 0.095(6) 0.011(3) 0.000(4) -0.006(3) -0.004(4)
C9 0.030(4) 0.088(7) 0.012(3) -0.016(4) -0.009(3) 0.002(4)
C10 0.027(5) 0.073(7) 0.016(5) 0.000 -0.010(4) 0.000
C11 0.035(5) 0.090(7) 0.013(4) -0.022(4) 0.000(3) -0.013(5)
C12 0.045(5) 0.069(6) 0.020(4) -0.020(4) -0.003(4) -0.012(4)
C13 0.035(5) 0.089(8) 0.024(5) -0.018(4) 0.001(4) -0.025(5)
C14 0.033(4) 0.066(6) 0.020(4) -0.014(4) 0.001(3) -0.017(4)
C15 0.041(5) 0.045(5) 0.019(4) -0.006(3) 0.001(3) -0.009(3)
C16 0.027(4) 0.042(4) 0.015(3) -0.006(3) 0.006(3) -0.009(3)
C17 0.049(7) 0.035(6) 0.028(6) -0.013(5) 0.000 0.000
C18 0.055(8) 0.046(8) 0.028(7) -0.009(5) 0.000 0.000
C19 0.021(3) 0.050(5) 0.025(4) -0.011(3) 0.007(3) -0.007(3)
C20 0.021(3) 0.036(4) 0.020(3) 0.003(3) 0.004(3) -0.004(3)
S1 0.091(10) 0.077(9) 0.066(8) 0.018(6) -0.011(7) -0.037(8)
S2 0.117(13) 0.106(11) 0.049(7) 0.040(7) -0.013(8) -0.012(8)

loop_
_atom_type_symbol
_atom_type_description
_atom_type_scat_dispersion_real
_atom_type_scat_dispersion_imag
_atom_type_scat_source
C C 0.0033 0.0016 'International Tables Vol C Tables 4.2.6.8 and 6.1.1.4'
H H 0.0000 0.0000 'International Tables Vol C Tables 4.2.6.8 and 6.1.1.4'
N N 0.0061 0.0033 'International Tables Vol C Tables 4.2.6.8 and 6.1.1.4'
O O 0.0106 0.0060 'International Tables Vol C Tables 4.2.6.8 and 6.1.1.4'
Rh Rh -1.1178 0.9187 'International Tables Vol C Tables 4.2.6.8 and 6.1.1.4'
S S 0.1246 0.1234 'International Tables Vol C Tables 4.2.6.8 and 6.1.1.4'

loop_
_geom_angle_atom_site_label_1
_geom_angle_atom_site_label_2
_geom_angle_atom_site_label_3
_geom_angle
_geom_angle_site_symmetry_1
_geom_angle_site_symmetry_3
O1 Rh1 O1 94.9(3) 7_575 .
O1 Rh1 O2 86.6(2) 7_575 5_776
O1 Rh1 O2 175.25(18) . 5_776
O1 Rh1 O2 175.25(18) 7_575 3_756
O1 Rh1 O2 86.6(2) . 3_756
O2 Rh1 O2 91.5(3) 5_776 3_756
O1 Rh1 Rh1 87.28(13) 7_575 5_776
O1 Rh1 Rh1 87.28(13) . 5_776
O2 Rh1 Rh1 88.29(13) 5_776 5_776
O2 Rh1 Rh1 88.29(13) 3_756 5_776
O1 Rh1 N1 92.33(17) 7_575 .
O1 Rh1 N1 92.33(17) . .
O2 Rh1 N1 92.11(18) 5_776 .
O2 Rh1 N1 92.11(18) 3_756 .
Rh1 Rh1 N1 179.42(17) 5_776 .
C20 O1 Rh1 120.6(4) . .
C20 O2 Rh1 118.8(5) . 5_776
C1 N1 C1 108.0(7) . 7_575
C1 N1 C2 108.0(5) . .
C1 N1 C2 108.0(5) 7_575 .
C1 N1 Rh1 105.3(4) . .
C1 N1 Rh1 105.3(4) 7_575 .
C2 N1 Rh1 121.6(5) . .
N1 C1 C1 111.6(4) . 8_755
N1 C2 C3 110.1(5) . .
N1 C2 C3 110.1(5) . 7_575
C3 C2 C3 99.8(7) . 7_575
N1 C2 C2 109.5(4) . 2_675
C3 C2 C2 113.6(4) . 2_675
C3 C2 C2 113.5(4) 7_575 2_675
C16 C3 C4 117.4(6) . .
C16 C3 C2 125.4(6) . .
C4 C3 C2 110.8(6) . .
C5 C4 C3 122.6(7) . .
C5 C4 C4 119.9(5) . 7_575
C3 C4 C4 107.5(4) . 7_575
C4 C5 C14 119.3(7) . .
C4 C5 C6 119.4(8) . .
C14 C5 C6 107.9(7) . .
C6 C6 C7 120.5(6) 7_575 .
C6 C6 C5 120.6(5) 7_575 .
C7 C6 C5 108.1(9) . .
C8 C7 C6 119.0(9) . .
C8 C7 C13 120.6(8) . .
C6 C7 C13 107.8(8) . .
C7 C8 C8 120.5(6) . 7_575
C7 C8 C9 119.3(8) . .
C8 C8 C9 108.1(6) 7_575 .
C11 C9 C10 120.7(8) . .
C11 C9 C8 119.6(8) . .
C10 C9 C8 107.6(9) . .
C10 C10 C9 120.2(5) 2_675 7_575
C10 C10 C9 120.2(5) 2_675 .
C9 C10 C9 108.5(10) 7_575 .
C9 C11 C12 122.4(8) . .
C9 C11 C11 119.1(5) . 8_755
C12 C11 C11 106.7(5) . 8_755
C13 C12 C18 120.8(8) . .
C13 C12 C11 117.4(10) . .
C18 C12 C11 108.6(8) . .
C12 C13 C14 118.8(9) . .
C12 C13 C7 120.7(9) . .
C14 C13 C7 107.7(8) . .
C15 C14 C5 118.6(7) . .
C15 C14 C13 120.6(8) . .
C5 C14 C13 108.5(8) . .
C14 C15 C16 120.0(8) . .
C14 C15 C17 119.2(8) . .
C16 C15 C17 109.0(7) . .
C3 C16 C15 122.0(7) . .
C3 C16 C16 120.0(4) . 8_755
C15 C16 C16 107.2(4) . 8_755
C18 C17 C15 120.4(6) . 8_755
C18 C17 C15 120.4(6) . .
C15 C17 C15 107.5(9) 8_755 .
C17 C18 C12 120.1(6) . 8_755
C17 C18 C12 120.1(6) . .
C12 C18 C12 109.2(12) 8_755 .
O2 C20 O1 124.8(7) . .
O2 C20 C19 119.1(6) . .
O1 C20 C19 116.1(6) . .
C5B C1B C6B 125.4 . .
C5B C1B C2B 109.0 . .
C6B C1B C2B 111.8 . .
C7B C2B C3B 118.8 . .
C7B C2B C1B 122.3 . .
C3B C2B C1B 105.9 . .
C8B C3B C4B 119.9 . .
C8B C3B C2B 120.2 . .
C4B C3B C2B 108.2 . .
C9B C4B C3B 120.1 . .
C9B C4B C5B 122.6 . .
C3B C4B C5B 105.4 . .
C1B C5B C10B 115.2 . .
C1B C5B C4B 111.5 . .
C10B C5B C4B 120.5 . .
C1B C6B C20B 116.1 . .
C1B C6B C11B 126.4 . .
C20B C6B C11B 106.5 . .
C2B C7B C13B 121.2 . .
C2B C7B C12B 119.9 . .
C13B C7B C12B 106.9 . .
C3B C8B C14B 119.9 . .
C3B C8B C15B 119.7 . .
C14B C8B C15B 107.3 . .
C4B C9B C17B 120.1 . .
C4B C9B C16B 120.1 . .
C17B C9B C16B 106.7 . .
C19B C10B C5B 127.5 . .
C19B C10B C18B 103.1 . .
C5B C10B C18B 113.9 . .
C12B C11B C21B 119.9 . .
C12B C11B C6B 119.7 . .
C21B C11B C6B 108.8 . .
C11B C12B C22B 119.6 . .
C11B C12B C7B 120.0 . .
C22B C12B C7B 109.0 . .
C14B C13B C7B 119.6 . .
C14B C13B C23B 120.7 . .
C7B C13B C23B 107.9 . .
C13B C14B C8B 120.2 . .
C13B C14B C24B 120.5 . .
C8B C14B C24B 108.1 . .
C16B C15B C25B 120.3 . .
C16B C15B C8B 120.5 . .
C25B C15B C8B 107.9 . .
C15B C16B C26B 120.2 . .
C15B C16B C9B 119.7 . .
C26B C16B C9B 108.4 . .
C18B C17B C27B 120.2 . .
C18B C17B C9B 119.9 . .
C27B C17B C9B 108.4 . .
C17B C18B C28B 120.4 . .
C17B C18B C10B 123.0 . .
C28B C18B C10B 104.8 . .
C10B C19B C20B 115.1 . .
C10B C19B C29B 115.6 . .
C20B C19B C29B 119.4 . .
C19B C20B C30B 120.1 . .
C19B C20B C6B 119.9 . .
C30B C20B C6B 108.4 . .
C31B C21B C30B 121.6 . .
C31B C21B C11B 121.8 . .
C30B C21B C11B 108.0 . .
C32B C22B C23B 121.4 . .
C32B C22B C12B 121.9 . .
C23B C22B C12B 107.6 . .
C33B C23B C22B 121.3 . .
C33B C23B C13B 120.9 . .
C22B C23B C13B 108.6 . .
C34B C24B C25B 121.7 . .
C34B C24B C14B 120.1 . .
C25B C24B C14B 108.3 . .
C35B C25B C24B 121.3 . .
C35B C25B C15B 120.8 . .
C24B C25B C15B 108.3 . .
C36B C26B C27B 121.0 . .
C36B C26B C16B 120.7 . .
C27B C26B C16B 108.1 . .
C37B C27B C26B 121.7 . .
C37B C27B C17B 120.7 . .
C26B C27B C17B 108.4 . .
C38B C28B C29B 121.4 . .
C38B C28B C18B 120.8 . .
C29B C28B C18B 108.7 . .
C39B C29B C28B 121.3 . .
C39B C29B C19B 121.9 . .
C28B C29B C19B 107.7 . .
C40B C30B C21B 120.8 . .
C40B C30B C20B 122.2 . .
C21B C30B C20B 108.4 . .
C41B C31B C21B 116.9 . .
C41B C31B C32B 118.0 . .
C21B C31B C32B 117.9 . .
C22B C32B C42B 116.2 . .
C22B C32B C31B 118.5 . .
C42B C32B C31B 118.7 . .
C23B C33B C43B 111.3 . .
C23B C33B C34B 118.2 . .
C43B C33B C34B 123.7 . .
C44B C34B C24B 115.6 . .
C44B C34B C33B 118.7 . .
C24B C34B C33B 119.4 . .
C25B C35B C45B 115.7 . .
C25B C35B C36B 118.6 . .
C45B C35B C36B 118.6 . .
C26B C36B C46B 113.2 . .
C26B C36B C35B 119.1 . .
C46B C36B C35B 121.6 . .
C47B C37B C27B 116.1 . .
C47B C37B C38B 117.9 . .
C27B C37B C38B 118.9 . .
C28B C38B C48B 115.6 . .
C28B C38B C37B 118.7 . .
C48B C38B C37B 119.1 . .
C49B C39B C29B 116.7 . .
C49B C39B C40B 118.2 . .
C29B C39B C40B 118.6 . .
C30B C40B C50B 116.6 . .
C30B C40B C39B 117.4 . .
C50B C40B C39B 118.9 . .
C31B C41B C50B 120.5 . .
C31B C41B C51B 121.9 . .
C50B C41B C51B 108.0 . .
C43B C42B C32B 120.1 . .
C43B C42B C52B 110.2 . .
C32B C42B C52B 121.7 . .
C42B C43B C33B 126.5 . .
C42B C43B C53B 108.8 . .
C33B C43B C53B 111.8 . .
C34B C44B C45B 121.2 . .
C34B C44B C54B 121.3 . .
C45B C44B C54B 107.6 . .
C35B C45B C44B 121.8 . .
C35B C45B C55B 121.0 . .
C44B C45B C55B 107.8 . .
C47B C46B C36B 124.1 . .
C47B C46B C56B 109.6 . .
C36B C46B C56B 115.6 . .
C46B C47B C37B 121.0 . .
C46B C47B C57B 109.3 . .
C37B C47B C57B 121.3 . .
C38B C48B C49B 121.7 . .
C38B C48B C58B 120.8 . .
C49B C48B C58B 108.2 . .
C39B C49B C48B 120.8 . .
C39B C49B C59B 119.7 . .
C48B C49B C59B 110.7 . .
C40B C50B C41B 121.5 . .
C40B C50B C60B 120.8 . .
C41B C50B C60B 108.3 . .
C52B C51B C41B 120.1 . .
C52B C51B C61B 119.6 . .
C41B C51B C61B 108.5 . .
C51B C52B C42B 119.4 . .
C51B C52B C62B 119.7 . .
C42B C52B C62B 109.5 . .
C54B C53B C62B 119.2 . .
C54B C53B C43B 124.2 . .
C62B C53B C43B 105.4 . .
C53B C54B C63B 119.8 . .
C53B C54B C44B 120.0 . .
C63B C54B C44B 109.4 . .
C56B C55B C63B 119.3 . .
C56B C55B C45B 120.1 . .
C63B C55B C45B 109.5 . .
C55B C56B C64B 120.2 . .
C55B C56B C46B 122.8 . .
C64B C56B C46B 106.1 . .
C58B C57B C47B 120.6 . .
C58B C57B C64B 120.0 . .
C47B C57B C64B 108.3 . .
C57B C58B C48B 120.1 . .
C57B C58B C65B 120.5 . .
C48B C58B C65B 108.0 . .
C60B C59B C49B 122.6 . .
C60B C59B C65B 120.1 . .
C49B C59B C65B 104.7 . .
C59B C60B C50B 119.2 . .
C59B C60B C61B 120.5 . .
C50B C60B C61B 108.7 . .
C66B C61B C60B 120.2 . .
C66B C61B C51B 120.9 . .
C60B C61B C51B 106.5 . .
C67B C62B C53B 121.0 . .
C67B C62B C52B 120.9 . .
C53B C62B C52B 105.8 . .
C68B C63B C55B 120.1 . .
C68B C63B C54B 121.8 . .
C55B C63B C54B 105.6 . .
C69B C64B C57B 119.5 . .
C69B C64B C56B 120.8 . .
C57B C64B C56B 106.7 . .
C70B C65B C58B 119.9 . .
C70B C65B C59B 118.7 . .
C58B C65B C59B 108.3 . .
C61B C66B C70B 120.2 . .
C61B C66B C67B 119.6 . .
C70B C66B C67B 108.1 . .
C62B C67B C68B 120.3 . .
C62B C67B C66B 119.3 . .
C68B C67B C66B 107.8 . .
C63B C68B C69B 121.2 . .
C63B C68B C67B 118.0 . .
C69B C68B C67B 107.8 . .
C64B C69B C68B 118.4 . .
C64B C69B C70B 120.6 . .
C68B C69B C70B 108.3 . .
C65B C70B C66B 120.3 . .
C65B C70B C69B 119.5 . .
C66B C70B C69B 108.0 . .
S2 C1S S1 163(4) . .

loop_
_geom_bond_atom_site_label_1
_geom_bond_atom_site_label_2
_geom_bond_distance
_geom_bond_site_symmetry_2
Rh1 O1 2.024(5) 7_575
Rh1 O1 2.024(5) .
Rh1 O2 2.044(5) 5_776
Rh1 O2 2.044(5) 3_756
Rh1 Rh1 2.4163(13) 5_776
Rh1 N1 2.477(7) .
O1 C20 1.284(8) .
O2 C20 1.266(8) .
O2 Rh1 2.044(5) 5_776
N1 C1 1.495(8) .
N1 C1 1.495(8) 7_575
N1 C2 1.502(11) .
C1 C1 1.535(14) 8_755
C2 C3 1.522(9) .
C2 C3 1.522(9) 7_575
C2 C2 1.637(17) 2_675
C3 C16 1.373(11) .
C3 C4 1.433(9) .
C4 C5 1.394(10) .
C4 C4 1.465(16) 7_575
C5 C14 1.440(12) .
C5 C6 1.460(12) .
C6 C6 1.36(2) 7_575
C6 C7 1.448(12) .
C7 C8 1.399(12) .
C7 C13 1.460(16) .
C8 C8 1.413(19) 7_575
C8 C9 1.461(11) .
C9 C11 1.393(14) .
C9 C10 1.430(12) .
C10 C10 1.39(2) 2_675
C10 C9 1.430(12) 7_575
C11 C12 1.457(14) .
C11 C11 1.474(16) 8_755
C12 C13 1.418(13) .
C12 C18 1.418(12) .
C13 C14 1.452(11) .
C14 C15 1.407(12) .
C15 C16 1.439(10) .
C15 C17 1.446(10) .
C16 C16 1.481(14) 8_755
C17 C18 1.408(17) .
C17 C15 1.446(10) 8_755
C18 C12 1.418(12) 8_755
C19 C20 1.493(10) .
C1B C5B 1.2646 .
C1B C6B 1.3631 .
C1B C2B 1.5648 .
C2B C7B 1.3781 .
C2B C3B 1.4455 .
C3B C8B 1.3823 .
C3B C4B 1.4426 .
C4B C9B 1.3813 .
C4B C5B 1.5463 .
C5B C10B 1.3775 .
C6B C20B 1.4489 .
C6B C11B 1.4499 .
C7B C13B 1.4448 .
C7B C12B 1.4481 .
C8B C14B 1.4475 .
C8B C15B 1.4557 .
C9B C17B 1.4514 .
C9B C16B 1.4537 .
C10B C19B 1.3232 .
C10B C18B 1.6356 .
C11B C12B 1.3679 .
C11B C21B 1.4431 .
C12B C22B 1.4399 .
C13B C14B 1.3639 .
C13B C23B 1.4514 .
C14B C24B 1.4522 .
C15B C16B 1.3646 .
C15B C25B 1.4510 .
C16B C26B 1.4502 .
C17B C18B 1.3723 .
C17B C27B 1.4491 .
C18B C28B 1.4494 .
C19B C20B 1.3607 .
C19B C29B 1.4371 .
C20B C30B 1.4470 .
C21B C31B 1.4142 .
C21B C30B 1.4205 .
C22B C32B 1.4121 .
C22B C23B 1.4249 .
C23B C33B 1.4107 .
C24B C34B 1.4194 .
C24B C25B 1.4259 .
C25B C35B 1.4125 .
C26B C36B 1.4119 .
C26B C27B 1.4233 .
C27B C37B 1.4194 .
C28B C38B 1.4164 .
C28B C29B 1.4232 .
C29B C39B 1.4142 .
C30B C40B 1.4040 .
C31B C41B 1.4062 .
C31B C32B 1.4627 .
C32B C42B 1.4165 .
C33B C43B 1.4629 .
C33B C34B 1.4763 .
C34B C44B 1.4139 .
C35B C45B 1.4187 .
C35B C36B 1.4641 .
C36B C46B 1.4568 .
C37B C47B 1.4081 .
C37B C38B 1.4679 .
C38B C48B 1.4218 .
C39B C49B 1.4079 .
C39B C40B 1.4700 .
C40B C50B 1.4216 .
C41B C50B 1.4246 .
C41B C51B 1.4495 .
C42B C43B 1.3090 .
C42B C52B 1.4451 .
C43B C53B 1.5547 .
C44B C45B 1.4249 .
C44B C54B 1.4511 .
C45B C55B 1.4488 .
C46B C47B 1.3533 .
C46B C56B 1.4884 .
C47B C57B 1.4484 .
C48B C49B 1.4280 .
C48B C58B 1.4401 .
C49B C59B 1.4524 .
C50B C60B 1.4436 .
C51B C52B 1.3668 .
C51B C61B 1.4545 .
C52B C62B 1.4551 .
C53B C54B 1.3666 .
C53B C62B 1.4465 .
C54B C63B 1.4498 .
C55B C56B 1.3718 .
C55B C63B 1.4455 .
C56B C64B 1.4539 .
C57B C58B 1.3586 .
C57B C64B 1.4501 .
C58B C65B 1.4514 .
C59B C60B 1.3349 .
C59B C65B 1.4988 .
C60B C61B 1.4479 .
C61B C66B 1.3789 .
C62B C67B 1.3823 .
C63B C68B 1.3814 .
C64B C69B 1.3787 .
C65B C70B 1.3754 .
C66B C70B 1.4350 .
C66B C67B 1.4481 .
C67B C68B 1.4459 .
C68B C69B 1.4392 .
C69B C70B 1.4427 .
S1 C1S 1.522(18) .
S2 C1S 1.499(17) .
